data_8102044
loop_
_publ_author_name
'Zhou, Y.-Z.'
'Zhang, X.-M.'
'Feng, J.-N.'

_publ_section_title
;
Crystal structure of 2-aminoethylammonium (2-oxyacetophenone 
benzoylhydrazonato)dioxovanadate(V), 
[H~2~N(CH~2~)~2~NH~3~][VO~2~(C~15~H~12~N~2~O~3~)]
;
_journal_issue 4
_journal_name_full 'Zeitschrift f\"ur Kristallographie - New Crystal Structures'
_journal_page_first 449
_journal_page_last 450
_journal_volume 221
_journal_year 2006
_chemical_formula_structural (H2NCH2CH2NH3)[(C15H12N2O3)VO2]
_chemical_formula_sum 'C17 H21 N4 O5 V'
_chemical_formula_weight 412.32
_chemical_name_systematic
; 
2-aminoethethylammonium [(2-oxyacetophenone benzoylhydrazonato)dioxovanadate]
;
_space_group_IT_number 14
_symmetry_cell_setting monoclinic
_symmetry_space_group_name_Hall '-P 2ybc'
_symmetry_space_group_name_H-M 'P 1 21/c 1'
_atom_sites_solution_hydrogens geom
_atom_sites_solution_primary direct
_atom_sites_solution_secondary difmap
_audit_creation_method SHELXL-97
_cell_angle_alpha 90.00
_cell_angle_beta 92.964(3)
_cell_angle_gamma 90.00
_cell_formula_units_Z 4
_cell_length_a 12.088(2)
_cell_length_b 6.8997(12)
_cell_length_c 22.655(4)
_cell_measurement_reflns_used 2804
_cell_measurement_temperature 294(2)
_cell_measurement_theta_max 26.38
_cell_measurement_theta_min 3.09
_cell_volume 1887.0(6)
_computing_cell_refinement 'Bruker SMART'
_computing_data_collection 'Bruker SMART'
_computing_data_reduction 'Bruker SAINT'
_computing_molecular_graphics 'Bruker SHELXTL'
_computing_publication_material 'Bruker SHELXTL'
_computing_structure_refinement 'SHELXL-97 (Sheldrick, 1997)'
_computing_structure_solution 'SHELXS-97 (Sheldrick, 1990)'
_diffrn_ambient_temperature 294(2)
_diffrn_measured_fraction_theta_full 1.000
_diffrn_measured_fraction_theta_max 1.000
_diffrn_measurement_device_type 'Bruker SMART CCD'
_diffrn_measurement_method phi/omega
_diffrn_radiation_monochromator graphite
_diffrn_radiation_source 'fine-focus sealed tube'
_diffrn_radiation_type MoK\a
_diffrn_radiation_wavelength 0.71073
_diffrn_reflns_av_R_equivalents 0.0331
_diffrn_reflns_av_sigmaI/netI 0.0404
_diffrn_reflns_limit_h_max 14
_diffrn_reflns_limit_h_min -12
_diffrn_reflns_limit_k_max 8
_diffrn_reflns_limit_k_min -8
_diffrn_reflns_limit_l_max 25
_diffrn_reflns_limit_l_min -26
_diffrn_reflns_number 9194
_diffrn_reflns_theta_full 25.02
_diffrn_reflns_theta_max 25.02
_diffrn_reflns_theta_min 1.69
_exptl_absorpt_coefficient_mu 0.562
_exptl_absorpt_correction_T_max 1.000000
_exptl_absorpt_correction_T_min 0.867562
_exptl_absorpt_correction_type multi-scan
_exptl_absorpt_process_details SADABS
_exptl_crystal_density_diffrn 1.451
_exptl_crystal_density_meas ?
_exptl_crystal_density_method 'not measured'
_exptl_crystal_F_000 856
_exptl_crystal_size_max 0.28
_exptl_crystal_size_mid 0.22
_exptl_crystal_size_min 0.206
_refine_diff_density_max 0.231
_refine_diff_density_min -0.334
_refine_diff_density_rms 0.051
_refine_ls_extinction_method none
_refine_ls_goodness_of_fit_ref 1.055
_refine_ls_hydrogen_treatment constr
_refine_ls_matrix_type full
_refine_ls_number_parameters 246
_refine_ls_number_reflns 3341
_refine_ls_number_restraints 3
_refine_ls_restrained_S_all 1.309
_refine_ls_R_factor_all 0.0634
_refine_ls_R_factor_gt 0.0372
_refine_ls_shift/su_max 0.004
_refine_ls_shift/su_mean 0.000
_refine_ls_structure_factor_coef Fsqd
_refine_ls_weighting_details 'calc w=1/[\s^2^(Fo^2^)+(0.0473P)^2^+0.7104P] where P=(Fo^2^+2Fc^2^)/3'
_refine_ls_weighting_scheme calc
_refine_ls_wR_factor_gt 0.0899
_refine_ls_wR_factor_ref 0.1049
_reflns_number_gt 2381
_reflns_number_total 3341
_reflns_threshold_expression >2sigma(I)
_cod_data_source_file 1267-1872.cff
_cod_data_source_block 60521a
_cod_depositor_comments
;
The following automatic conversions were performed:
'_symmetry_cell_setting' value 'Monoclinic' changed to 'monoclinic'
according to '/home/saulius/struct/CIF-dictionaries/cif_core.dic'
dictionary named 'cif_core.dic' version 2.4.1 from
2010-06-29.

'_exptl_absorpt_correction_type' value 'MULTI-SCAN' changed
to 'multi-scan' according to
'/home/saulius/struct/CIF-dictionaries/cif_core.dic' dictionary named
'cif_core.dic' version 2.4.1 from
2010-06-29.

'_refine_ls_hydrogen_treatment' value 'CONSTR' changed to
'constr' according to '/home/saulius/struct/CIF-dictionaries/cif_core.dic'
dictionary named 'cif_core.dic' version 2.4.1 from 2010-06-29.

Automatic conversion script
Id: cif_fix_enum 1555 2011-01-17 13:19:09Z saulius 

The following automatic conversions were performed:

'_exptl_crystal_density_meas' value 'none' was changed to '?' - the
value is perceived as not measured.

Automatic conversion script
Id: cif_fix_values 3008 2015-01-20 13:52:24Z robertas 
;
_cod_original_cell_volume 1886.9(6)
_cod_original_sg_symbol_H-M P12(1)/c1
_cod_database_code 8102044

loop_
_symmetry_equiv_pos_as_xyz
'x, y, z'
'-x, y+1/2, -z+1/2'
'-x, -y, -z'
'x, -y-1/2, z-1/2'

loop_
_atom_site_label
_atom_site_type_symbol
_atom_site_fract_x
_atom_site_fract_y
_atom_site_fract_z
_atom_site_U_iso_or_equiv
_atom_site_adp_type
_atom_site_occupancy
_atom_site_symmetry_multiplicity
_atom_site_Wyckoff_symbol
_atom_site_calc_flag
_atom_site_refinement_flags
_atom_site_disorder_assembly
_atom_site_disorder_group
V1 V 0.16639(5) 0.91447(8) 0.17137(2) 0.0346(2) Uani 1 4 e d . . .
O1 O 0.2429(2) 1.0642(4) 0.22864(10) 0.0497(7) Uani 1 4 e d . . .
O2 O 0.17645(18) 0.6919(3) 0.11901(9) 0.0381(6) Uani 1 4 e d . . .
O3 O 0.0854(2) 1.0682(3) 0.13677(12) 0.0531(7) Uani 1 4 e d . . .
O4 O 0.0951(2) 0.7858(3) 0.21828(10) 0.0474(7) Uani 1 4 e d . . .
O5 O 0.2688(2) 0.0835(4) -0.08385(11) 0.0629(8) Uani 1 4 e d D . .
H5A H 0.2226 -0.0083 -0.0818 0.076 Uiso 1 4 e d RD . .
N1 N 0.3157(2) 0.9557(4) 0.12595(11) 0.0321(6) Uani 1 4 e d . . .
N2 N 0.3350(2) 0.8187(4) 0.08241(12) 0.0363(7) Uani 1 4 e d . . .
C1 C 0.3031(3) 1.2257(5) 0.22171(15) 0.0392(8) Uani 1 4 e d . . .
C2 C 0.2982(3) 1.3694(6) 0.26502(17) 0.0538(11) Uani 1 4 e d . . .
H2 H 0.2538 1.3514 0.2969 0.065 Uiso 1 4 e calc R . .
C3 C 0.3587(3) 1.5374(6) 0.26082(19) 0.0565(11) Uani 1 4 e d . . .
H3 H 0.3544 1.6321 0.2898 0.068 Uiso 1 4 e calc R . .
C4 C 0.4253(3) 1.5669(5) 0.21452(18) 0.0509(10) Uani 1 4 e d . . .
H4 H 0.4653 1.6813 0.2118 0.061 Uiso 1 4 e calc R . .
C5 C 0.4322(3) 1.4258(5) 0.17231(16) 0.0446(9) Uani 1 4 e d . . .
H5 H 0.4783 1.4463 0.1413 0.054 Uiso 1 4 e calc R . .
C6 C 0.3723(3) 1.2508(5) 0.17407(14) 0.0341(8) Uani 1 4 e d . . .
C7 C 0.3848(3) 1.1004(5) 0.12961(14) 0.0337(8) Uani 1 4 e d . . .
C8 C 0.4775(3) 1.1124(6) 0.08753(17) 0.0533(10) Uani 1 4 e d . . .
H8A H 0.5210 0.9962 0.0904 0.080 Uiso 1 4 e calc R . .
H8B H 0.5235 1.2221 0.0976 0.080 Uiso 1 4 e calc R . .
H8C H 0.4468 1.1267 0.0478 0.080 Uiso 1 4 e calc R . .
C9 C 0.2571(3) 0.6892(5) 0.08192(13) 0.0327(7) Uani 1 4 e d . . .
C10 C 0.2585(3) 0.5296(5) 0.03862(13) 0.0332(8) Uani 1 4 e d . . .
C11 C 0.3403(3) 0.5201(5) -0.00216(15) 0.0423(9) Uani 1 4 e d . . .
H11 H 0.3939 0.6167 -0.0026 0.051 Uiso 1 4 e calc R . .
C12 C 0.3430(3) 0.3688(6) -0.04219(16) 0.0495(10) Uani 1 4 e d . . .
H12 H 0.3990 0.3638 -0.0688 0.059 Uiso 1 4 e calc R . .
C13 C 0.2632(3) 0.2247(5) -0.04296(15) 0.0429(9) Uani 1 4 e d . . .
C14 C 0.1814(3) 0.2338(6) -0.00274(16) 0.0495(10) Uani 1 4 e d . . .
H14 H 0.1273 0.1379 -0.0026 0.059 Uiso 1 4 e calc R . .
C15 C 0.1795(3) 0.3848(5) 0.03722(16) 0.0470(9) Uani 1 4 e d . . .
H15 H 0.1236 0.3891 0.0639 0.056 Uiso 1 4 e calc R . .
N3 N 0.1262(3) 0.7864(5) 0.91705(13) 0.0549(9) Uani 1 4 e d . . .
H3A H 0.0672 0.8205 0.9124 0.082 Uiso 1 4 e d RD . .
H3B H 0.1196 0.7242 0.9482 0.082 Uiso 1 4 e d RD . .
N4 N -0.0169(2) 0.5760(4) 0.81245(11) 0.0384(7) Uani 1 4 e d . . .
H4A H -0.0525 0.6639 0.8331 0.058 Uiso 1 4 e calc R . .
H4B H -0.0617 0.4763 0.8041 0.058 Uiso 1 4 e calc R . .
H4C H 0.0040 0.6292 0.7790 0.058 Uiso 1 4 e calc R . .
C16 C 0.1584(3) 0.6717(6) 0.86653(17) 0.0511(10) Uani 1 4 e d . . .
H16A H 0.2315 0.6184 0.8758 0.061 Uiso 1 4 e calc R . .
H16B H 0.1645 0.7582 0.8331 0.061 Uiso 1 4 e calc R . .
C17 C 0.0822(3) 0.5074(5) 0.84776(17) 0.0471(9) Uani 1 4 e d . . .
H17A H 0.1223 0.4155 0.8245 0.057 Uiso 1 4 e calc R . .
H17B H 0.0587 0.4405 0.8826 0.057 Uiso 1 4 e calc R . .

loop_
_atom_site_aniso_label
_atom_site_aniso_U_11
_atom_site_aniso_U_22
_atom_site_aniso_U_33
_atom_site_aniso_U_23
_atom_site_aniso_U_13
_atom_site_aniso_U_12
V1 0.0357(3) 0.0293(3) 0.0400(4) -0.0054(3) 0.0134(2) -0.0043(3)
O1 0.0583(16) 0.0504(16) 0.0420(14) -0.0143(12) 0.0184(12) -0.0232(13)
O2 0.0404(13) 0.0352(13) 0.0401(13) -0.0088(11) 0.0157(10) -0.0060(11)
O3 0.0475(15) 0.0432(15) 0.0692(18) 0.0002(13) 0.0080(13) 0.0109(13)
O4 0.0598(16) 0.0413(14) 0.0432(14) -0.0113(12) 0.0237(12) -0.0170(13)
O5 0.0638(18) 0.0679(19) 0.0587(17) -0.0347(15) 0.0191(14) -0.0164(15)
N1 0.0354(15) 0.0297(15) 0.0318(15) -0.0022(12) 0.0067(12) -0.0007(13)
N2 0.0394(16) 0.0343(15) 0.0361(16) -0.0053(13) 0.0114(12) -0.0025(14)
C1 0.0336(18) 0.043(2) 0.041(2) -0.0071(17) -0.0013(15) -0.0084(17)
C2 0.050(2) 0.058(3) 0.054(2) -0.023(2) 0.0118(19) -0.014(2)
C3 0.052(2) 0.054(3) 0.063(3) -0.023(2) -0.001(2) -0.006(2)
C4 0.049(2) 0.034(2) 0.068(3) -0.001(2) -0.011(2) -0.0092(18)
C5 0.043(2) 0.040(2) 0.051(2) 0.0048(18) -0.0005(17) -0.0080(18)
C6 0.0296(17) 0.0344(18) 0.0378(19) 0.0005(15) -0.0031(14) -0.0008(15)
C7 0.0302(17) 0.0342(18) 0.0368(19) 0.0060(15) 0.0019(14) 0.0009(16)
C8 0.047(2) 0.057(2) 0.058(2) -0.008(2) 0.0197(19) -0.015(2)
C9 0.0362(18) 0.0318(18) 0.0304(18) 0.0008(15) 0.0055(14) 0.0029(16)
C10 0.0375(18) 0.0333(18) 0.0289(18) 0.0000(14) 0.0033(14) 0.0009(15)
C11 0.041(2) 0.043(2) 0.044(2) -0.0076(17) 0.0104(16) -0.0096(17)
C12 0.045(2) 0.059(2) 0.046(2) -0.0137(19) 0.0197(17) -0.0059(19)
C13 0.047(2) 0.046(2) 0.036(2) -0.0108(17) 0.0062(16) 0.0009(18)
C14 0.052(2) 0.046(2) 0.052(2) -0.0117(19) 0.0174(18) -0.0172(19)
C15 0.052(2) 0.046(2) 0.045(2) -0.0114(18) 0.0224(18) -0.0101(19)
N3 0.060(2) 0.058(2) 0.0460(19) -0.0079(17) -0.0057(16) -0.0010(17)
N4 0.0466(17) 0.0336(15) 0.0355(16) -0.0031(13) 0.0074(13) -0.0096(14)
C16 0.040(2) 0.058(2) 0.055(2) -0.004(2) -0.0012(18) 0.002(2)
C17 0.056(2) 0.0350(19) 0.050(2) -0.0030(18) 0.0034(19) 0.0078(19)

loop_
_atom_type_symbol
_atom_type_description
_atom_type_scat_dispersion_real
_atom_type_scat_dispersion_imag
_atom_type_scat_source
C C 0.0033 0.0016 'International Tables Vol C Tables 4.2.6.8 and 6.1.1.4'
H H 0.0000 0.0000 'International Tables Vol C Tables 4.2.6.8 and 6.1.1.4'
N N 0.0061 0.0033 'International Tables Vol C Tables 4.2.6.8 and 6.1.1.4'
O O 0.0106 0.0060 'International Tables Vol C Tables 4.2.6.8 and 6.1.1.4'
V V 0.3005 0.5294 'International Tables Vol C Tables 4.2.6.8 and 6.1.1.4'

loop_
_geom_angle_atom_site_label_1
_geom_angle_atom_site_label_2
_geom_angle_atom_site_label_3
_geom_angle
_geom_angle_site_symmetry_1
_geom_angle_site_symmetry_3
_geom_angle_publ_flag
O3 V1 O4 109.84(13) . . ?
O3 V1 O1 103.87(13) . . ?
O4 V1 O1 96.08(11) . . ?
O3 V1 O2 106.08(12) . . ?
O4 V1 O2 91.08(10) . . ?
O1 V1 O2 144.65(11) . . ?
O3 V1 N1 100.61(12) . . ?
O4 V1 N1 148.96(12) . . ?
O1 V1 N1 82.02(10) . . ?
O2 V1 N1 74.43(9) . . ?
C1 O1 V1 129.0(2) . . ?
C9 O2 V1 118.0(2) . . ?
C13 O5 H5A 116.5 . . ?
C7 N1 N2 115.7(3) . . ?
C7 N1 V1 128.7(2) . . ?
N2 N1 V1 115.22(19) . . ?
C9 N2 N1 108.9(2) . . ?
O1 C1 C2 117.6(3) . . ?
O1 C1 C6 122.5(3) . . ?
C2 C1 C6 119.8(3) . . ?
C3 C2 C1 120.5(4) . . ?
C3 C2 H2 119.8 . . ?
C1 C2 H2 119.8 . . ?
C4 C3 C2 120.9(4) . . ?
C4 C3 H3 119.6 . . ?
C2 C3 H3 119.6 . . ?
C3 C4 C5 119.3(4) . . ?
C3 C4 H4 120.4 . . ?
C5 C4 H4 120.4 . . ?
C4 C5 C6 122.6(4) . . ?
C4 C5 H5 118.7 . . ?
C6 C5 H5 118.7 . . ?
C5 C6 C1 116.9(3) . . ?
C5 C6 C7 121.2(3) . . ?
C1 C6 C7 121.8(3) . . ?
N1 C7 C6 120.0(3) . . ?
N1 C7 C8 119.8(3) . . ?
C6 C7 C8 120.2(3) . . ?
C7 C8 H8A 109.5 . . ?
C7 C8 H8B 109.5 . . ?
H8A C8 H8B 109.5 . . ?
C7 C8 H8C 109.5 . . ?
H8A C8 H8C 109.5 . . ?
H8B C8 H8C 109.5 . . ?
N2 C9 O2 123.0(3) . . ?
N2 C9 C10 119.1(3) . . ?
O2 C9 C10 117.9(3) . . ?
C15 C10 C11 117.8(3) . . ?
C15 C10 C9 121.6(3) . . ?
C11 C10 C9 120.7(3) . . ?
C12 C11 C10 120.9(3) . . ?
C12 C11 H11 119.6 . . ?
C10 C11 H11 119.6 . . ?
C11 C12 C13 120.6(3) . . ?
C11 C12 H12 119.7 . . ?
C13 C12 H12 119.7 . . ?
O5 C13 C14 123.3(3) . . ?
O5 C13 C12 117.9(3) . . ?
C14 C13 C12 118.8(3) . . ?
C13 C14 C15 120.2(3) . . ?
C13 C14 H14 119.9 . . ?
C15 C14 H14 119.9 . . ?
C10 C15 C14 121.7(3) . . ?
C10 C15 H15 119.1 . . ?
C14 C15 H15 119.1 . . ?
C16 N3 H3A 110.4 . . ?
C16 N3 H3B 115.2 . . ?
H3A N3 H3B 98.5 . . ?
C17 N4 H4A 109.5 . . ?
C17 N4 H4B 109.5 . . ?
H4A N4 H4B 109.5 . . ?
C17 N4 H4C 109.5 . . ?
H4A N4 H4C 109.5 . . ?
H4B N4 H4C 109.5 . . ?
N3 C16 C17 116.4(3) . . ?
N3 C16 H16A 108.2 . . ?
C17 C16 H16A 108.2 . . ?
N3 C16 H16B 108.2 . . ?
C17 C16 H16B 108.2 . . ?
H16A C16 H16B 107.3 . . ?
N4 C17 C16 112.1(3) . . ?
N4 C17 H17A 109.2 . . ?
C16 C17 H17A 109.2 . . ?
N4 C17 H17B 109.2 . . ?
C16 C17 H17B 109.2 . . ?
H17A C17 H17B 107.9 . . ?

loop_
_geom_bond_atom_site_label_1
_geom_bond_atom_site_label_2
_geom_bond_distance
_geom_bond_site_symmetry_2
_geom_bond_publ_flag
V1 O3 1.618(2) . ?
V1 O4 1.660(2) . ?
V1 O1 1.866(2) . ?
V1 O2 1.948(2) . ?
V1 N1 2.142(3) . ?
O1 C1 1.345(4) . ?
O2 C9 1.319(4) . ?
O5 C13 1.348(4) . ?
O5 H5A 0.8473 . ?
N1 C7 1.302(4) . ?
N1 N2 1.395(3) . ?
N2 C9 1.298(4) . ?
C1 C2 1.399(5) . ?
C1 C6 1.410(5) . ?
C2 C3 1.376(5) . ?
C2 H2 0.9300 . ?
C3 C4 1.370(5) . ?
C3 H3 0.9300 . ?
C4 C5 1.370(5) . ?
C4 H4 0.9300 . ?
C5 C6 1.409(5) . ?
C5 H5 0.9300 . ?
C6 C7 1.460(4) . ?
C7 C8 1.510(4) . ?
C8 H8A 0.9600 . ?
C8 H8B 0.9600 . ?
C8 H8C 0.9600 . ?
C9 C10 1.476(4) . ?
C10 C15 1.381(5) . ?
C10 C11 1.389(4) . ?
C11 C12 1.385(5) . ?
C11 H11 0.9300 . ?
C12 C13 1.385(5) . ?
C12 H12 0.9300 . ?
C13 C14 1.380(5) . ?
C14 C15 1.381(5) . ?
C14 H14 0.9300 . ?
C15 H15 0.9300 . ?
N3 C16 1.461(5) . ?
N3 H3A 0.7542 . ?
N3 H3B 0.8329 . ?
N4 C17 1.483(4) . ?
N4 H4A 0.8900 . ?
N4 H4B 0.8900 . ?
N4 H4C 0.8900 . ?
C16 C17 1.509(5) . ?
C16 H16A 0.9700 . ?
C16 H16B 0.9700 . ?
C17 H17A 0.9700 . ?
C17 H17B 0.9700 . ?

loop_
_geom_torsion_atom_site_label_1
_geom_torsion_atom_site_label_2
_geom_torsion_atom_site_label_3
_geom_torsion_atom_site_label_4
_geom_torsion
_geom_torsion_site_symmetry_1
_geom_torsion_site_symmetry_2
_geom_torsion_site_symmetry_3
_geom_torsion_site_symmetry_4
_geom_torsion_publ_flag
O3 V1 O1 C1 -55.0(3) . . . . ?
O4 V1 O1 C1 -167.2(3) . . . . ?
O2 V1 O1 C1 92.3(3) . . . . ?
N1 V1 O1 C1 44.0(3) . . . . ?
O3 V1 O2 C9 91.3(2) . . . . ?
O4 V1 O2 C9 -157.7(2) . . . . ?
O1 V1 O2 C9 -55.6(3) . . . . ?
N1 V1 O2 C9 -5.5(2) . . . . ?
O3 V1 N1 C7 73.6(3) . . . . ?
O4 V1 N1 C7 -117.6(3) . . . . ?
O1 V1 N1 C7 -29.1(3) . . . . ?
O2 V1 N1 C7 177.5(3) . . . . ?
O3 V1 N1 N2 -99.2(2) . . . . ?
O4 V1 N1 N2 69.5(3) . . . . ?
O1 V1 N1 N2 158.1(2) . . . . ?
O2 V1 N1 N2 4.68(19) . . . . ?
C7 N1 N2 C9 -176.8(3) . . . . ?
V1 N1 N2 C9 -3.0(3) . . . . ?
V1 O1 C1 C2 143.2(3) . . . . ?
V1 O1 C1 C6 -38.9(5) . . . . ?
O1 C1 C2 C3 179.4(3) . . . . ?
C6 C1 C2 C3 1.4(6) . . . . ?
C1 C2 C3 C4 -0.4(6) . . . . ?
C2 C3 C4 C5 -0.7(6) . . . . ?
C3 C4 C5 C6 0.8(6) . . . . ?
C4 C5 C6 C1 0.3(5) . . . . ?
C4 C5 C6 C7 -177.6(3) . . . . ?
O1 C1 C6 C5 -179.2(3) . . . . ?
C2 C1 C6 C5 -1.3(5) . . . . ?
O1 C1 C6 C7 -1.3(5) . . . . ?
C2 C1 C6 C7 176.6(3) . . . . ?
N2 N1 C7 C6 -179.5(3) . . . . ?
V1 N1 C7 C6 7.7(4) . . . . ?
N2 N1 C7 C8 0.8(4) . . . . ?
V1 N1 C7 C8 -172.0(2) . . . . ?
C5 C6 C7 N1 -168.2(3) . . . . ?
C1 C6 C7 N1 14.0(5) . . . . ?
C5 C6 C7 C8 11.5(5) . . . . ?
C1 C6 C7 C8 -166.3(3) . . . . ?
N1 N2 C9 O2 -1.8(4) . . . . ?
N1 N2 C9 C10 179.1(3) . . . . ?
V1 O2 C9 N2 6.3(4) . . . . ?
V1 O2 C9 C10 -174.5(2) . . . . ?
N2 C9 C10 C15 178.1(3) . . . . ?
O2 C9 C10 C15 -1.1(5) . . . . ?
N2 C9 C10 C11 -1.7(5) . . . . ?
O2 C9 C10 C11 179.1(3) . . . . ?
C15 C10 C11 C12 -0.9(5) . . . . ?
C9 C10 C11 C12 178.9(3) . . . . ?
C10 C11 C12 C13 0.9(6) . . . . ?
C11 C12 C13 O5 178.5(3) . . . . ?
C11 C12 C13 C14 -0.6(6) . . . . ?
O5 C13 C14 C15 -178.7(3) . . . . ?
C12 C13 C14 C15 0.3(6) . . . . ?
C11 C10 C15 C14 0.7(5) . . . . ?
C9 C10 C15 C14 -179.2(3) . . . . ?
C13 C14 C15 C10 -0.3(6) . . . . ?
N3 C16 C17 N4 79.0(4) . . . . ?
